data_1520676
loop_
_publ_author_name
'Li, Shangda'
'Ji, Huafang'
'Cai, Lei'
'Li, Gang'

_publ_section_title
;
 Pd(ii)-catalyzed remote regiodivergent ortho- and meta-C--H
 functionalizations of phenylethylamines
;
_journal_issue 10
_journal_name_full 'Chem. Sci.'
_journal_page_first 5595
_journal_paper_doi 10.1039/C5SC01737H
_journal_volume 6
_journal_year 2015
_chemical_formula_sum 'C20 H18 N2 O3'
_chemical_formula_weight 334.36
_chemical_name_systematic '(E)-3-(3-(2-(2-cyano-N-methylbenzamido)ethyl)phenyl)acrylic acid'
_space_group_crystal_system monoclinic
_space_group_IT_number 15
_space_group_name_Hall '-C 2yc'
_space_group_name_H-M_alt 'C 1 2/c 1'
_symmetry_space_group_name_Hall '-C 2yc'
_symmetry_space_group_name_H-M 'C 1 2/c 1'
_atom_sites_solution_hydrogens mixed
_audit_creation_method SHELXL-2014/7
_audit_update_record
;
2015-06-14 deposited with the CCDC.
2015-06-24 downloaded from the CCDC.
;
_cell_angle_alpha 90
_cell_angle_beta 92.257(8)
_cell_angle_gamma 90
_cell_formula_units_Z 8
_cell_length_a 33.970(16)
_cell_length_b 6.299(3)
_cell_length_c 16.431(8)
_cell_measurement_reflns_used 3201
_cell_measurement_temperature 293(2)
_cell_measurement_theta_max 27.6218
_cell_measurement_theta_min 2.4002
_cell_volume 3513(3)
_computing_cell_refinement 'CrystalClear (Rigaku Inc., 2008)'
_computing_data_collection 'CrystalClear (Rigaku Inc., 2008)'
_computing_data_reduction 'CrystalClear (Rigaku Inc., 2008)'
_computing_structure_refinement 'SHELXL-2014/7 (Sheldrick, 2014)'
_computing_structure_solution 'SHELXT-2014/7 (Sheldrick, 2014)'
_diffrn_ambient_temperature 293(2)
_diffrn_detector_area_resol_mean 14.6306
_diffrn_measured_fraction_theta_full 0.997
_diffrn_measured_fraction_theta_max 0.994
_diffrn_measurement_device_type
;
Mercury70 (2x2 bin mode)
;
_diffrn_measurement_method CCD_Profile_fitting
_diffrn_radiation_type MoK\a
_diffrn_radiation_wavelength 0.71073
_diffrn_reflns_av_R_equivalents 0.0269
_diffrn_reflns_av_unetI/netI 0.0262
_diffrn_reflns_laue_measured_fraction_full 0.997
_diffrn_reflns_laue_measured_fraction_max 0.994
_diffrn_reflns_limit_h_max 42
_diffrn_reflns_limit_h_min -44
_diffrn_reflns_limit_k_max 8
_diffrn_reflns_limit_k_min -8
_diffrn_reflns_limit_l_max 21
_diffrn_reflns_limit_l_min -20
_diffrn_reflns_number 12961
_diffrn_reflns_point_group_measured_fraction_full 0.997
_diffrn_reflns_point_group_measured_fraction_max 0.994
_diffrn_reflns_theta_full 25.242
_diffrn_reflns_theta_max 27.516
_diffrn_reflns_theta_min 2.400
_diffrn_source 'Sealed Tube'
_exptl_absorpt_coefficient_mu 0.086
_exptl_absorpt_correction_T_max 1.0000
_exptl_absorpt_correction_T_min 0.9560
_exptl_absorpt_correction_type multi-scan
_exptl_absorpt_process_details
;
RIGAKU/MSC(2004), CrystalClear Version 1.3.6,  
  Rigaku/MSC, 9009 New Trails Drive, The Woodlands, TX77381-5209, USA
;
_exptl_crystal_colour colorless
_exptl_crystal_density_diffrn 1.264
_exptl_crystal_description prism
_exptl_crystal_F_000 1408
_exptl_crystal_recrystallization_method 'Re-crystallisation from solvent: Ethyl Acetate'
_exptl_crystal_size_max 0.200
_exptl_crystal_size_mid 0.180
_exptl_crystal_size_min 0.150
_refine_diff_density_max 0.202
_refine_diff_density_min -0.178
_refine_diff_density_rms 0.032
_refine_ls_extinction_method none
_refine_ls_goodness_of_fit_ref 1.090
_refine_ls_hydrogen_treatment mixed
_refine_ls_matrix_type full
_refine_ls_number_parameters 230
_refine_ls_number_reflns 4016
_refine_ls_number_restraints 0
_refine_ls_restrained_S_all 1.090
_refine_ls_R_factor_all 0.0856
_refine_ls_R_factor_gt 0.0586
_refine_ls_shift/su_max 0.000
_refine_ls_shift/su_mean 0.000
_refine_ls_structure_factor_coef Fsqd
_refine_ls_weighting_details 'w=1/[\s^2^(Fo^2^)+(0.0661P)^2^+1.3959P] where P=(Fo^2^+2Fc^2^)/3'
_refine_ls_weighting_scheme calc
_refine_ls_wR_factor_gt 0.1406
_refine_ls_wR_factor_ref 0.1579
_reflns_Friedel_coverage 0.000
_reflns_number_gt 2811
_reflns_number_total 4016
_reflns_threshold_expression 'I > 2\s(I)'
_cod_data_source_file c5sc01737h2.cif
_cod_data_source_block compound-1
_cod_depositor_comments
;
The following automatic conversions were performed:

'_exptl_absorpt_correction_type' value 'Multi-scan' changed to
'multi-scan' according to
/usr/data/users/saulius/crontab/automatic-downloads/rss-feeds/RSC/lib/dictionaries/cif_core.dic
dictionary named 'cif_core.dic' version 2.4.2 from 2011-04-26.

Automatic conversion script
Id: cif_fix_values 3271 2015-04-21 07:52:19Z andrius 

 Adding full bibliography for 1520675--1520676.cif.
;
_cod_database_code 1520676
_shelx_shelxl_version_number 2014/7
_shelx_space_group_comment
;
The symmetry employed for this shelxl refinement is uniquely defined
by the following loop, which should always be used as a source of
symmetry information in preference to the above space-group names.
They are only intended as comments.
;
_shelx_estimated_absorpt_t_min 0.983
_shelx_estimated_absorpt_t_max 0.987
_exptl_absorpt_special_details
;
?
;

loop_
_space_group_symop_operation_xyz
'x, y, z'
'-x, y, -z+1/2'
'x+1/2, y+1/2, z'
'-x+1/2, y+1/2, -z+1/2'
'-x, -y, -z'
'x, -y, z-1/2'
'-x+1/2, -y+1/2, -z'
'x+1/2, -y+1/2, z-1/2'

loop_
_atom_site_label
_atom_site_type_symbol
_atom_site_fract_x
_atom_site_fract_y
_atom_site_fract_z
_atom_site_U_iso_or_equiv
_atom_site_adp_type
_atom_site_occupancy
_atom_site_site_symmetry_order
_atom_site_calc_flag
_atom_site_refinement_flags_posn
_atom_site_refinement_flags_adp
O1 O 0.63739(6) 0.0358(3) 0.48696(11) 0.1003(6) Uani 1 1 d . .
O2 O 0.53382(5) 0.0548(3) 0.93108(10) 0.0906(5) Uani 1 1 d . .
H2O H 0.5263(7) -0.096(4) 0.9787(16) 0.109 Uiso 1 1 d . U
O3 O 0.48308(5) 0.2477(3) 0.96749(10) 0.0924(6) Uani 1 1 d . .
N1 N 0.73743(8) 0.0036(4) 0.54632(12) 0.0973(7) Uani 1 1 d . .
N2 N 0.64072(4) 0.3734(2) 0.44260(8) 0.0511(4) Uani 1 1 d . .
C1 C 0.72703(7) 0.0070(3) 0.47957(12) 0.0651(5) Uani 1 1 d . .
C2 C 0.71355(6) 0.0118(3) 0.39490(10) 0.0509(4) Uani 1 1 d . .
C3 C 0.73723(6) -0.0688(3) 0.33550(11) 0.0622(5) Uani 1 1 d . .
H3 H 0.7624 -0.1263 0.3500 0.075 Uiso 1 1 calc R U
C4 C 0.72389(7) -0.0648(3) 0.25506(12) 0.0680(6) Uani 1 1 d . .
H4 H 0.7401 -0.1184 0.2139 0.082 Uiso 1 1 calc R U
C5 C 0.68760(7) 0.0156(3) 0.23441(11) 0.0661(6) Uani 1 1 d . .
H5 H 0.6785 0.0156 0.1790 0.079 Uiso 1 1 calc R U
C6 C 0.66397(6) 0.0968(3) 0.29316(11) 0.0600(5) Uani 1 1 d . .
H6 H 0.6388 0.1536 0.2780 0.072 Uiso 1 1 calc R U
C7 C 0.67676(5) 0.0960(3) 0.37427(10) 0.0488(4) Uani 1 1 d . .
C8 C 0.64991(6) 0.1682(3) 0.43976(11) 0.0579(5) Uani 1 1 d . .
C9 C 0.66032(6) 0.5366(3) 0.39652(12) 0.0623(5) Uani 1 1 d . .
H9A H 0.6868 0.4881 0.3839 0.094 Uiso 1 1 calc R U
H9B H 0.6623 0.6671 0.4289 0.094 Uiso 1 1 calc R U
H9C H 0.6451 0.5646 0.3457 0.094 Uiso 1 1 calc R U
C10 C 0.61342(5) 0.4463(3) 0.50326(11) 0.0568(5) Uani 1 1 d . .
H10A H 0.5952 0.3291 0.5159 0.068 Uiso 1 1 calc R U
H10B H 0.5975 0.5648 0.4801 0.068 Uiso 1 1 calc R U
C11 C 0.63440(6) 0.5200(3) 0.58142(10) 0.0583(5) Uani 1 1 d . .
H11A H 0.6502 0.4018 0.6052 0.070 Uiso 1 1 calc R U
H11B H 0.6526 0.6378 0.5692 0.070 Uiso 1 1 calc R U
C12 C 0.60515(5) 0.5940(3) 0.64191(10) 0.0521(5) Uani 1 1 d . .
C13 C 0.58845(6) 0.7952(3) 0.63569(11) 0.0580(5) Uani 1 1 d . .
H13 H 0.5954 0.8869 0.5926 0.070 Uiso 1 1 calc R U
C14 C 0.56175(6) 0.8629(3) 0.69187(12) 0.0616(5) Uani 1 1 d . .
H14 H 0.5508 1.0014 0.6875 0.074 Uiso 1 1 calc R U
C15 C 0.55098(5) 0.7305(3) 0.75408(11) 0.0578(5) Uani 1 1 d . .
H15 H 0.5333 0.7798 0.7932 0.069 Uiso 1 1 calc R U
C16 C 0.56595(5) 0.5249(3) 0.75992(10) 0.0523(4) Uani 1 1 d . .
C17 C 0.59339(5) 0.4611(3) 0.70375(10) 0.0529(5) Uani 1 1 d . .
H17 H 0.6043 0.3225 0.7080 0.063 Uiso 1 1 calc R U
C18 C 0.55347(6) 0.3720(3) 0.82109(10) 0.0579(5) Uani 1 1 d . .
H18 H 0.5690 0.2471 0.8270 0.070 Uiso 1 1 calc R U
C19 C 0.52342(6) 0.3871(4) 0.86869(11) 0.0653(5) Uani 1 1 d . .
H19 H 0.5076 0.5115 0.8658 0.078 Uiso 1 1 calc R U
C20 C 0.51334(6) 0.2203(4) 0.92588(11) 0.0626(5) Uani 1 1 d . .

loop_
_atom_site_aniso_label
_atom_site_aniso_U_11
_atom_site_aniso_U_22
_atom_site_aniso_U_33
_atom_site_aniso_U_23
_atom_site_aniso_U_13
_atom_site_aniso_U_12
O1 0.1433(16) 0.0587(9) 0.1046(12) 0.0174(9) 0.0767(12) -0.0002(10)
O2 0.0924(12) 0.1001(13) 0.0822(11) 0.0297(10) 0.0401(9) 0.0198(10)
O3 0.0832(11) 0.1064(13) 0.0907(11) 0.0291(10) 0.0446(9) 0.0166(9)
N1 0.137(2) 0.1001(17) 0.0542(11) 0.0096(10) -0.0059(12) 0.0037(14)
N2 0.0575(9) 0.0489(8) 0.0481(8) -0.0019(6) 0.0157(7) -0.0030(7)
C1 0.0854(15) 0.0588(12) 0.0514(11) 0.0073(9) 0.0078(10) 0.0025(11)
C2 0.0696(12) 0.0402(9) 0.0436(8) 0.0045(7) 0.0102(8) -0.0033(8)
C3 0.0719(13) 0.0573(11) 0.0584(11) 0.0073(9) 0.0160(10) 0.0111(10)
C4 0.0973(16) 0.0568(12) 0.0517(10) 0.0001(9) 0.0270(11) 0.0095(11)
C5 0.0962(16) 0.0594(12) 0.0426(9) -0.0023(8) 0.0033(10) 0.0021(11)
C6 0.0693(12) 0.0583(12) 0.0523(10) 0.0026(9) 0.0028(9) 0.0017(10)
C7 0.0634(11) 0.0379(9) 0.0463(9) 0.0019(7) 0.0150(8) -0.0028(8)
C8 0.0717(12) 0.0483(10) 0.0551(10) 0.0034(8) 0.0211(9) -0.0045(9)
C9 0.0802(14) 0.0487(11) 0.0594(11) 0.0034(9) 0.0186(10) -0.0037(10)
C10 0.0523(10) 0.0669(12) 0.0520(10) -0.0089(9) 0.0106(8) 0.0013(9)
C11 0.0547(11) 0.0748(13) 0.0460(9) -0.0008(9) 0.0096(8) -0.0012(10)
C12 0.0523(10) 0.0638(12) 0.0405(8) -0.0034(8) 0.0046(7) -0.0063(9)
C13 0.0633(12) 0.0619(12) 0.0492(9) 0.0046(9) 0.0075(9) -0.0051(9)
C14 0.0617(12) 0.0595(12) 0.0638(11) 0.0003(9) 0.0062(9) 0.0035(10)
C15 0.0550(11) 0.0685(13) 0.0505(10) -0.0074(9) 0.0104(8) -0.0004(9)
C16 0.0524(10) 0.0638(12) 0.0410(8) -0.0025(8) 0.0075(8) -0.0067(9)
C17 0.0593(11) 0.0559(11) 0.0437(9) -0.0008(8) 0.0059(8) -0.0015(9)
C18 0.0582(11) 0.0721(13) 0.0439(9) -0.0004(9) 0.0065(8) -0.0057(10)
C19 0.0638(12) 0.0803(15) 0.0522(10) 0.0096(10) 0.0090(9) 0.0025(11)
C20 0.0562(11) 0.0846(15) 0.0477(10) 0.0068(10) 0.0111(9) 0.0010(11)

loop_
_atom_type_symbol
_atom_type_description
_atom_type_scat_dispersion_real
_atom_type_scat_dispersion_imag
_atom_type_scat_source
C C 0.0033 0.0016 'International Tables Vol C Tables 4.2.6.8 and 6.1.1.4'
H H 0.0000 0.0000 'International Tables Vol C Tables 4.2.6.8 and 6.1.1.4'
N N 0.0061 0.0033 'International Tables Vol C Tables 4.2.6.8 and 6.1.1.4'
O O 0.0106 0.0060 'International Tables Vol C Tables 4.2.6.8 and 6.1.1.4'

loop_
_geom_angle_atom_site_label_1
_geom_angle_atom_site_label_2
_geom_angle_atom_site_label_3
_geom_angle
C20 O2 H2O 122.8(11)
C8 N2 C9 123.76(16)
C8 N2 C10 119.01(15)
C9 N2 C10 116.66(15)
N1 C1 C2 179.6(3)
C3 C2 C7 120.70(16)
C3 C2 C1 119.92(18)
C7 C2 C1 119.38(17)
C4 C3 C2 119.3(2)
C4 C3 H3 120.3
C2 C3 H3 120.3
C5 C4 C3 120.31(18)
C5 C4 H4 119.8
C3 C4 H4 119.8
C4 C5 C6 120.64(18)
C4 C5 H5 119.7
C6 C5 H5 119.7
C5 C6 C7 120.21(19)
C5 C6 H6 119.9
C7 C6 H6 119.9
C6 C7 C2 118.80(16)
C6 C7 C8 120.65(18)
C2 C7 C8 120.35(16)
O1 C8 N2 123.41(18)
O1 C8 C7 118.74(18)
N2 C8 C7 117.85(15)
N2 C9 H9A 109.5
N2 C9 H9B 109.5
H9A C9 H9B 109.5
N2 C9 H9C 109.5
H9A C9 H9C 109.5
H9B C9 H9C 109.5
N2 C10 C11 112.59(15)
N2 C10 H10A 109.1
C11 C10 H10A 109.1
N2 C10 H10B 109.1
C11 C10 H10B 109.1
H10A C10 H10B 107.8
C12 C11 C10 110.68(15)
C12 C11 H11A 109.5
C10 C11 H11A 109.5
C12 C11 H11B 109.5
C10 C11 H11B 109.5
H11A C11 H11B 108.1
C17 C12 C13 118.38(17)
C17 C12 C11 120.85(18)
C13 C12 C11 120.74(17)
C14 C13 C12 120.49(18)
C14 C13 H13 119.8
C12 C13 H13 119.8
C15 C14 C13 120.43(19)
C15 C14 H14 119.8
C13 C14 H14 119.8
C14 C15 C16 120.43(17)
C14 C15 H15 119.8
C16 C15 H15 119.8
C15 C16 C17 118.25(17)
C15 C16 C18 122.90(17)
C17 C16 C18 118.84(18)
C12 C17 C16 121.95(18)
C12 C17 H17 119.0
C16 C17 H17 119.0
C19 C18 C16 127.8(2)
C19 C18 H18 116.1
C16 C18 H18 116.1
C18 C19 C20 122.6(2)
C18 C19 H19 118.7
C20 C19 H19 118.7
O2 C20 O3 122.4(2)
O2 C20 C19 119.91(19)
O3 C20 C19 117.7(2)

loop_
_geom_bond_atom_site_label_1
_geom_bond_atom_site_label_2
_geom_bond_distance
O1 C8 1.226(2)
O2 C20 1.254(3)
O2 H2O 1.26(3)
O3 C20 1.268(2)
N1 C1 1.139(3)
N2 C8 1.331(2)
N2 C9 1.454(2)
N2 C10 1.462(2)
C1 C2 1.448(3)
C2 C3 1.386(3)
C2 C7 1.387(3)
C3 C4 1.380(3)
C3 H3 0.9500
C4 C5 1.363(3)
C4 H4 0.9500
C5 C6 1.378(3)
C5 H5 0.9500
C6 C7 1.385(3)
C6 H6 0.9500
C7 C8 1.508(2)
C9 H9A 0.9800
C9 H9B 0.9800
C9 H9C 0.9800
C10 C11 1.517(3)
C10 H10A 0.9900
C10 H10B 0.9900
C11 C12 1.506(2)
C11 H11A 0.9900
C11 H11B 0.9900
C12 C17 1.387(2)
C12 C13 1.390(3)
C13 C14 1.387(3)
C13 H13 0.9500
C14 C15 1.380(3)
C14 H14 0.9500
C15 C16 1.393(3)
C15 H15 0.9500
C16 C17 1.397(2)
C16 C18 1.467(3)
C17 H17 0.9500
C18 C19 1.314(3)
C18 H18 0.9500
C19 C20 1.459(3)
C19 H19 0.9500

loop_
_geom_hbond_atom_site_label_D
_geom_hbond_atom_site_label_H
_geom_hbond_atom_site_label_A
_geom_hbond_distance_DH
_geom_hbond_distance_HA
_geom_hbond_distance_DA
_geom_hbond_angle_DHA
_geom_hbond_site_symmetry_A
O2 H2O O2 1.26(3) 2.58(3) 3.361(3) 117.7(15) 5_657
O2 H2O O3 1.26(3) 1.35(3) 2.610(2) 176(2) 5_657
